data_8105754
loop_
_publ_author_name
'Ding, Yong-Jie'
'Zhao, Chun-Xiang'
'Hu, Si-Shi'
'Wang, Peng-Hui'
'Ye, Chen-Cheng'
'Jia, Hua-Li'
'Chen, Guang-Ying'

_publ_section_title
;
 Crystal structure of
 bis(\m2-1-(4-chlorophenyl)-3-phenyl-4-thenoyl-1H-pyrazol-5-olato-\k3
 O,O&#x2032;:O&#x2032;)-bis-(1-(4-chlorophenyl)-3-phenyl-4-thenoyl-1H-pyrazol-5-olato-\k2
 O,O)-bis(ethyl acetate-\kO)dicadmium(II), C88H64Cl4N8O12S4Cd2
;
_journal_issue 3
_journal_name_full 'Zeitschrift f\"ur Kristallographie - New Crystal Structures'
_journal_page_first 477
_journal_page_last 479
_journal_paper_doi 10.1515/ncrs-2018-0482
_journal_volume 234
_journal_year 2019
_chemical_formula_moiety 'C88 H64 Cd2 Cl4 N8 O12 S4'
_chemical_formula_sum 'C88 H64 Cd2 Cl4 N8 O12 S4'
_chemical_formula_weight 1920.33
_space_group_IT_number 14
_space_group_name_Hall '-P 2ybc'
_space_group_name_H-M_alt 'P 1 21/c 1'
_symmetry_cell_setting monoclinic
_symmetry_space_group_name_Hall '-P 2ybc'
_symmetry_space_group_name_H-M 'P 1 21/c 1'
_atom_sites_solution_hydrogens geom
_atom_sites_solution_primary direct
_atom_sites_solution_secondary difmap
_cell_angle_alpha 90.00
_cell_angle_beta 101.8630(10)
_cell_angle_gamma 90.00
_cell_formula_units_Z 2
_cell_length_a 13.5247(6)
_cell_length_b 15.3257(7)
_cell_length_c 20.6985(8)
_cell_measurement_reflns_used 7562
_cell_measurement_temperature 173(2)
_cell_measurement_theta_max 25.28
_cell_measurement_theta_min 3.07
_cell_volume 4198.7(3)
_computing_cell_refinement 'Bruker SMART'
_computing_data_collection 'Bruker SMART'
_computing_data_reduction 'Bruker SAINT'
_computing_molecular_graphics 'Bruker SHELXTL'
_computing_publication_material 'Bruker SHELXTL'
_computing_structure_refinement 'SHELXL-97 (Sheldrick, 1997)'
_computing_structure_solution 'SHELXS-97 (Sheldrick, 1990)'
_diffrn_ambient_temperature 173(2)
_diffrn_measured_fraction_theta_full 0.986
_diffrn_measured_fraction_theta_max 0.986
_diffrn_measurement_device_type 'CCD area detector'
_diffrn_measurement_method 'phi and omega scans'
_diffrn_radiation_monochromator graphite
_diffrn_radiation_source 'fine-focus sealed tube'
_diffrn_radiation_type MoK\a
_diffrn_radiation_wavelength 0.71073
_diffrn_reflns_av_R_equivalents 0.0886
_diffrn_reflns_av_sigmaI/netI 0.0687
_diffrn_reflns_limit_h_max 16
_diffrn_reflns_limit_h_min -16
_diffrn_reflns_limit_k_max 18
_diffrn_reflns_limit_k_min -15
_diffrn_reflns_limit_l_max 24
_diffrn_reflns_limit_l_min -24
_diffrn_reflns_number 33670
_diffrn_reflns_theta_full 25.39
_diffrn_reflns_theta_max 25.39
_diffrn_reflns_theta_min 3.07
_exptl_absorpt_coefficient_mu 0.800
_exptl_absorpt_correction_type none
_exptl_crystal_colour yellow
_exptl_crystal_density_diffrn 1.519
_exptl_crystal_density_method 'not measured'
_exptl_crystal_description block
_exptl_crystal_F_000 1944.0
_exptl_crystal_size_max 0.37
_exptl_crystal_size_mid 0.37
_exptl_crystal_size_min 0.30
_refine_diff_density_max 0.619
_refine_diff_density_min -0.598
_refine_diff_density_rms 0.085
_refine_ls_extinction_method none
_refine_ls_goodness_of_fit_ref 1.034
_refine_ls_hydrogen_treatment mixed
_refine_ls_matrix_type full
_refine_ls_number_parameters 534
_refine_ls_number_reflns 7740
_refine_ls_number_restraints 2
_refine_ls_restrained_S_all 1.034
_refine_ls_R_factor_all 0.0952
_refine_ls_R_factor_gt 0.0484
_refine_ls_shift/su_max 0.000
_refine_ls_shift/su_mean 0.000
_refine_ls_structure_factor_coef Fsqd
_refine_ls_weighting_details 'calc w=1/[\s^2^(Fo^2^)+(0.0289P)^2^+5.8288P] where P=(Fo^2^+2Fc^2^)/3'
_refine_ls_weighting_scheme calc
_refine_ls_wR_factor_gt 0.0831
_refine_ls_wR_factor_ref 0.0967
_reflns_number_gt 5090
_reflns_number_total 7740
_reflns_threshold_expression >2sigma(I)
_cod_data_source_file suppl_ncrs-2018-0482_suppl.cif
_cod_data_source_block 2
_cod_original_sg_symbol_H-M 'P 21/c'
_cod_database_code 8105754

loop_
_symmetry_equiv_pos_as_xyz
'x, y, z'
'-x, y+1/2, -z+1/2'
'-x, -y, -z'
'x, -y-1/2, z-1/2'

loop_
_atom_site_label
_atom_site_type_symbol
_atom_site_fract_x
_atom_site_fract_y
_atom_site_fract_z
_atom_site_U_iso_or_equiv
_atom_site_adp_type
_atom_site_occupancy
_atom_site_symmetry_multiplicity
_atom_site_calc_flag
_atom_site_refinement_flags
_atom_site_disorder_assembly
_atom_site_disorder_group
Cd1 Cd 0.04296(2) 0.06277(2) 0.072283(15) 0.03198(10) Uani 1 1 d . . .
S2 S 0.25452(9) -0.19214(8) 0.17554(6) 0.0396(3) Uani 1 1 d . . .
S3 S -0.20907(10) 0.30191(9) 0.00257(7) 0.0526(4) Uani 1 1 d U . .
Cl1 Cl -0.14977(13) -0.47997(9) 0.04873(7) 0.0658(4) Uani 1 1 d . . .
Cl2 Cl 0.17279(10) 0.59167(8) 0.18583(7) 0.0517(3) Uani 1 1 d . . .
O3 O 0.1581(2) 0.16232(18) 0.10580(13) 0.0306(7) Uani 1 1 d . . .
O4 O -0.0714(2) -0.04239(17) 0.03245(12) 0.0261(7) Uani 1 1 d . . .
O5 O 0.1664(2) -0.02989(18) 0.11437(14) 0.0335(7) Uani 1 1 d . . .
O7 O -0.0903(2) 0.14795(19) 0.03598(14) 0.0353(8) Uani 1 1 d . . .
C9 C 0.2657(3) 0.0691(3) 0.18782(18) 0.0216(9) Uani 1 1 d . . .
C10 C 0.2230(3) 0.1476(3) 0.15858(19) 0.0237(9) Uani 1 1 d . . .
N11 N -0.3038(3) -0.0687(3) 0.08077(16) 0.0343(9) Uani 1 1 d . . .
N12 N -0.2152(3) -0.0988(2) 0.06357(16) 0.0299(9) Uani 1 1 d . . .
N13 N 0.3332(2) 0.1814(2) 0.25533(15) 0.0261(8) Uani 1 1 d . . .
N14 N 0.2678(2) 0.2139(2) 0.19949(15) 0.0241(8) Uani 1 1 d . . .
C15 C 0.2445(3) -0.0153(3) 0.15880(19) 0.0236(9) Uani 1 1 d . . .
C16 C 0.2454(3) 0.4433(3) 0.2493(2) 0.0339(10) Uani 1 1 d . . .
H16 H 0.2620 0.4782 0.2879 0.041 Uiso 1 1 calc R . .
C17 C -0.1693(4) -0.3679(3) 0.0535(2) 0.0451(13) Uani 1 1 d . . .
O18 O 0.0619(3) -0.0113(3) 0.27698(19) 0.0610(10) Uani 1 1 d . . .
C19 C -0.1582(3) -0.0312(3) 0.04824(18) 0.0271(10) Uani 1 1 d . . .
C20 C 0.2445(3) 0.3041(3) 0.19552(19) 0.0242(9) Uani 1 1 d . . .
O21 O -0.0018(3) 0.0429(4) 0.17766(18) 0.0887(16) Uani 1 1 d . . .
C22 C 0.4126(3) -0.0963(3) 0.19579(19) 0.0313(11) Uani 1 1 d . . .
H22 H 0.4566 -0.0475 0.1992 0.038 Uiso 1 1 calc R . .
C23 C 0.3100(3) -0.0905(3) 0.17888(19) 0.0258(10) Uani 1 1 d . . .
C24 C -0.2549(3) 0.1974(3) 0.00438(19) 0.0293(9) Uani 1 1 d U . .
C25 C 0.3902(3) 0.0408(3) 0.30155(19) 0.0268(10) Uani 1 1 d . . .
C26 C -0.1978(3) -0.1900(3) 0.06113(19) 0.0338(11) Uani 1 1 d . . .
C27 C -0.2140(3) 0.0460(3) 0.05203(19) 0.0258(10) Uani 1 1 d . . .
C28 C 0.1764(3) 0.4305(3) 0.1334(2) 0.0367(11) Uani 1 1 d . . .
H28 H 0.1443 0.4567 0.0929 0.044 Uiso 1 1 calc R . .
C29 C 0.4954(3) 0.0412(3) 0.3160(2) 0.0454(13) Uani 1 1 d . . .
H29 H 0.5316 0.0783 0.2923 0.055 Uiso 1 1 calc R . .
C30 C -0.4827(3) 0.0431(3) 0.0770(2) 0.0432(13) Uani 1 1 d . . .
H30 H -0.4984 -0.0129 0.0579 0.052 Uiso 1 1 calc R . .
C31 C -0.3827(3) 0.0707(3) 0.09326(19) 0.0335(11) Uani 1 1 d . . .
C32 C -0.3605(4) 0.1496(3) 0.1252(2) 0.0433(13) Uani 1 1 d . . .
H32 H -0.2922 0.1674 0.1389 0.052 Uiso 1 1 calc R . .
C33 C -0.3019(3) 0.0172(3) 0.07395(19) 0.0283(10) Uani 1 1 d . . .
C34 C 0.1996(3) 0.3426(3) 0.1357(2) 0.0350(11) Uani 1 1 d . . .
H34 H 0.1850 0.3084 0.0966 0.042 Uiso 1 1 calc R . .
C36 C 0.3327(3) 0.0964(3) 0.24769(18) 0.0232(9) Uani 1 1 d . . .
C37 C -0.3946(4) 0.2766(3) -0.0470(2) 0.0444(12) Uani 1 1 d U . .
H37 H -0.4626 0.2882 -0.0681 0.053 Uiso 1 1 calc R . .
C38 C 0.2001(3) 0.4801(3) 0.1899(2) 0.0349(11) Uani 1 1 d . . .
C40 C 0.2666(3) 0.3551(3) 0.2521(2) 0.0289(10) Uani 1 1 d . . .
H40 H 0.2965 0.3291 0.2931 0.035 Uiso 1 1 calc R . .
C41 C -0.4370(5) 0.2026(4) 0.1373(2) 0.0568(15) Uani 1 1 d . . .
H41 H -0.4212 0.2571 0.1587 0.068 Uiso 1 1 calc R . .
C42 C 0.0398(3) 0.0542(5) 0.2350(3) 0.0562(17) Uani 1 1 d . . .
C44 C -0.2790(4) -0.2468(3) 0.0578(2) 0.0458(13) Uani 1 1 d . . .
H44 H -0.3446 -0.2247 0.0580 0.055 Uiso 1 1 calc R . .
C46 C -0.1019(4) -0.2229(3) 0.0615(2) 0.0425(12) Uani 1 1 d . . .
H46 H -0.0460 -0.1843 0.0648 0.051 Uiso 1 1 calc R . .
C47 C -0.3592(3) 0.1911(3) -0.02666(18) 0.0289(10) Uani 1 1 d U . .
H47 H -0.3983 0.1391 -0.0327 0.035 Uiso 1 1 calc R . .
C48 C 0.4461(3) -0.1837(3) 0.2077(2) 0.0418(13) Uani 1 1 d . . .
H48 H 0.5151 -0.2002 0.2198 0.050 Uiso 1 1 calc R . .
C49 C 0.5473(4) -0.0131(4) 0.3653(3) 0.0595(17) Uani 1 1 d . . .
H49 H 0.6191 -0.0141 0.3745 0.071 Uiso 1 1 calc R . .
C50 C -0.1820(3) 0.1293(3) 0.03216(19) 0.0291(10) Uani 1 1 d . . .
C51 C -0.0881(4) -0.3123(3) 0.0571(2) 0.0441(13) Uani 1 1 d . . .
H51 H -0.0230 -0.3351 0.0566 0.053 Uiso 1 1 calc R . .
C53 C 0.3921(5) -0.0647(4) 0.3870(2) 0.0617(16) Uani 1 1 d . . .
H53 H 0.3564 -0.1006 0.4120 0.074 Uiso 1 1 calc R . .
C54 C 0.4959(5) -0.0647(4) 0.4005(3) 0.0657(17) Uani 1 1 d . . .
H54 H 0.5319 -0.1009 0.4346 0.079 Uiso 1 1 calc R . .
C56 C -0.3238(4) 0.3392(4) -0.0339(2) 0.0522(14) Uani 1 1 d . . .
H56 H -0.3374 0.3990 -0.0444 0.063 Uiso 1 1 calc R . .
C60 C 0.0720(4) 0.1405(4) 0.2659(3) 0.0605(16) Uani 1 1 d . . .
H60A H 0.0636 0.1856 0.2316 0.091 Uiso 1 1 calc R . .
H60B H 0.1431 0.1375 0.2884 0.091 Uiso 1 1 calc R . .
H60C H 0.0304 0.1551 0.2979 0.091 Uiso 1 1 calc R . .
C63 C 0.3687(4) -0.2405(3) 0.1998(2) 0.0480(13) Uani 1 1 d . . .
H63 H 0.3773 -0.3015 0.2071 0.058 Uiso 1 1 calc R . .
C65 C -0.2633(4) -0.3361(3) 0.0541(2) 0.0514(14) Uani 1 1 d . . .
H65 H -0.3183 -0.3753 0.0521 0.062 Uiso 1 1 calc R . .
C68 C 0.3395(4) -0.0121(3) 0.3368(2) 0.0424(12) Uani 1 1 d . . .
H68 H 0.2678 -0.0130 0.3268 0.051 Uiso 1 1 calc R . .
C70 C -0.5592(4) 0.0971(5) 0.0884(3) 0.0607(17) Uani 1 1 d . . .
H70 H -0.6277 0.0791 0.0755 0.073 Uiso 1 1 calc R . .
C71 C -0.5362(5) 0.1769(5) 0.1183(3) 0.0694(19) Uani 1 1 d . . .
H71 H -0.5888 0.2142 0.1259 0.083 Uiso 1 1 calc R . .
C72 C 0.0371(4) -0.1017(5) 0.2547(3) 0.082(2) Uani 1 1 d . . .
H72A H 0.0647 -0.1149 0.2150 0.099 Uiso 1 1 calc R . .
H72B H -0.0370 -0.1104 0.2439 0.099 Uiso 1 1 calc R . .
C73 C 0.0851(6) -0.1599(5) 0.3114(4) 0.111(3) Uani 1 1 d . . .
H73A H 0.1563 -0.1440 0.3262 0.167 Uiso 1 1 calc R . .
H73B H 0.0802 -0.2209 0.2969 0.167 Uiso 1 1 calc R . .
H73C H 0.0498 -0.1526 0.3480 0.167 Uiso 1 1 calc R . .

loop_
_atom_site_aniso_label
_atom_site_aniso_U_11
_atom_site_aniso_U_22
_atom_site_aniso_U_33
_atom_site_aniso_U_23
_atom_site_aniso_U_13
_atom_site_aniso_U_12
Cd1 0.02627(16) 0.0313(2) 0.03261(18) -0.00763(16) -0.00731(12) -0.00072(16)
S2 0.0428(7) 0.0219(7) 0.0536(8) -0.0022(6) 0.0085(6) -0.0007(6)
S3 0.0657(9) 0.0278(8) 0.0587(8) 0.0005(6) -0.0002(7) 0.0024(6)
Cl1 0.1230(13) 0.0236(8) 0.0549(8) 0.0011(6) 0.0278(9) 0.0004(8)
Cl2 0.0643(8) 0.0213(7) 0.0710(9) 0.0027(6) 0.0172(7) 0.0028(6)
O3 0.0299(16) 0.0245(18) 0.0304(16) -0.0024(13) -0.0100(13) 0.0000(13)
O4 0.0269(16) 0.0196(18) 0.0289(15) -0.0001(12) -0.0014(12) -0.0005(12)
O5 0.0335(17) 0.0203(17) 0.0395(18) -0.0069(13) -0.0096(14) -0.0006(13)
O7 0.0252(16) 0.0244(18) 0.052(2) 0.0002(14) -0.0023(14) -0.0044(13)
C9 0.0208(19) 0.018(2) 0.027(2) -0.0020(18) 0.0053(16) -0.0010(19)
C10 0.018(2) 0.025(3) 0.027(2) -0.0049(18) 0.0022(18) -0.0039(18)
N11 0.040(2) 0.033(3) 0.0298(19) 0.0028(18) 0.0066(16) -0.0021(19)
N12 0.034(2) 0.023(2) 0.032(2) 0.0021(16) 0.0044(16) -0.0012(17)
N13 0.0267(18) 0.023(2) 0.0250(19) -0.0020(15) -0.0037(15) -0.0024(16)
N14 0.0236(17) 0.021(2) 0.0252(18) -0.0048(14) -0.0005(14) -0.0019(15)
C15 0.020(2) 0.027(3) 0.022(2) -0.0031(18) -0.0002(17) -0.0020(18)
C16 0.042(3) 0.027(3) 0.032(2) -0.009(2) 0.006(2) -0.002(2)
C17 0.083(4) 0.021(3) 0.032(3) 0.004(2) 0.012(3) -0.004(3)
O18 0.058(2) 0.067(3) 0.058(2) -0.007(2) 0.012(2) 0.004(2)
C19 0.030(2) 0.028(3) 0.018(2) -0.0008(17) -0.0085(18) -0.005(2)
C20 0.020(2) 0.023(3) 0.031(2) -0.0028(19) 0.0088(18) -0.0030(18)
O21 0.040(2) 0.185(5) 0.040(2) -0.006(3) 0.0052(18) -0.006(3)
C22 0.030(2) 0.033(3) 0.029(2) -0.0043(19) 0.0027(19) 0.002(2)
C23 0.027(2) 0.022(3) 0.026(2) -0.0058(17) 0.0001(18) -0.0032(18)
C24 0.033(2) 0.0316(18) 0.024(2) -0.0005(19) 0.0090(19) 0.0031(18)
C25 0.034(2) 0.021(3) 0.023(2) -0.0059(17) 0.0004(19) -0.0038(19)
C26 0.050(3) 0.025(3) 0.025(2) 0.0037(19) 0.005(2) -0.001(2)
C27 0.030(2) 0.019(3) 0.024(2) -0.0018(17) -0.0022(18) -0.0007(19)
C28 0.043(3) 0.029(3) 0.034(2) 0.006(2) 0.000(2) -0.002(2)
C29 0.038(3) 0.029(3) 0.059(3) -0.003(2) -0.013(2) -0.011(2)
C30 0.048(3) 0.050(4) 0.037(3) 0.006(2) 0.023(2) -0.006(2)
C31 0.043(3) 0.038(3) 0.021(2) 0.007(2) 0.0105(19) 0.002(2)
C32 0.057(3) 0.039(3) 0.035(3) 0.000(2) 0.010(2) 0.000(3)
C33 0.035(2) 0.026(3) 0.021(2) 0.0023(18) 0.0013(19) -0.003(2)
C34 0.051(3) 0.027(3) 0.025(2) 0.0010(19) 0.002(2) -0.002(2)
C36 0.019(2) 0.028(3) 0.022(2) -0.0019(18) 0.0029(17) -0.0017(18)
C37 0.044(3) 0.048(3) 0.040(3) 0.011(2) 0.007(2) 0.018(3)
C38 0.037(3) 0.021(3) 0.050(3) -0.001(2) 0.016(2) -0.005(2)
C40 0.033(2) 0.025(3) 0.029(2) -0.0045(19) 0.0068(19) -0.003(2)
C41 0.086(4) 0.048(4) 0.048(3) 0.002(3) 0.040(3) 0.013(3)
C42 0.025(2) 0.112(6) 0.034(3) -0.011(4) 0.014(2) 0.005(3)
C44 0.052(3) 0.031(3) 0.053(3) 0.006(2) 0.008(2) -0.008(3)
C46 0.051(3) 0.029(3) 0.047(3) 0.012(2) 0.008(2) -0.001(2)
C47 0.031(2) 0.040(2) 0.018(2) 0.0086(18) 0.0115(18) 0.006(2)
C48 0.033(3) 0.053(4) 0.039(3) 0.001(2) 0.003(2) 0.016(3)
C49 0.045(3) 0.046(4) 0.069(4) -0.008(3) -0.030(3) 0.003(3)
C50 0.037(3) 0.022(3) 0.027(2) -0.0048(18) 0.0031(19) -0.001(2)
C51 0.067(3) 0.028(3) 0.040(3) 0.011(2) 0.016(2) 0.010(3)
C53 0.084(4) 0.057(4) 0.047(3) 0.020(3) 0.018(3) 0.015(4)
C54 0.086(4) 0.052(4) 0.044(3) 0.006(3) -0.021(3) 0.021(4)
C56 0.074(4) 0.032(3) 0.049(3) 0.007(2) 0.009(3) 0.024(3)
C60 0.055(3) 0.076(5) 0.055(3) 0.006(3) 0.020(3) 0.014(3)
C63 0.060(3) 0.031(3) 0.054(3) 0.004(2) 0.014(3) 0.020(3)
C65 0.068(4) 0.035(3) 0.049(3) 0.001(2) 0.006(3) -0.018(3)
C68 0.044(3) 0.047(3) 0.038(3) 0.004(2) 0.013(2) 0.010(3)
C70 0.048(3) 0.091(5) 0.050(3) 0.011(3) 0.027(3) 0.005(3)
C71 0.073(4) 0.085(5) 0.066(4) 0.018(4) 0.052(4) 0.029(4)
C72 0.048(4) 0.111(6) 0.087(5) -0.036(5) 0.014(3) -0.001(4)
C73 0.109(6) 0.078(6) 0.136(7) 0.019(5) 0.000(5) -0.018(5)

loop_
_atom_type_symbol
_atom_type_description
_atom_type_scat_dispersion_real
_atom_type_scat_dispersion_imag
_atom_type_scat_source
C C 0.0033 0.0016 'International Tables Vol C Tables 4.2.6.8 and 6.1.1.4'
H H 0.0000 0.0000 'International Tables Vol C Tables 4.2.6.8 and 6.1.1.4'
N N 0.0061 0.0033 'International Tables Vol C Tables 4.2.6.8 and 6.1.1.4'
O O 0.0106 0.0060 'International Tables Vol C Tables 4.2.6.8 and 6.1.1.4'
S S 0.1246 0.1234 'International Tables Vol C Tables 4.2.6.8 and 6.1.1.4'
Cl Cl 0.1484 0.1585 'International Tables Vol C Tables 4.2.6.8 and 6.1.1.4'
Cd Cd -0.8075 1.2024 'International Tables Vol C Tables 4.2.6.8 and 6.1.1.4'

loop_
_geom_angle_atom_site_label_1
_geom_angle_atom_site_label_2
_geom_angle_atom_site_label_3
_geom_angle
_geom_angle_site_symmetry_1
_geom_angle_site_symmetry_3
O3 Cd1 O7 99.91(10) . .
O3 Cd1 O5 83.86(10) . .
O7 Cd1 O5 174.17(11) . .
O3 Cd1 O4 176.47(11) . .
O7 Cd1 O4 81.36(10) . .
O5 Cd1 O4 95.14(10) . .
O3 Cd1 O4 98.47(10) . 3
O7 Cd1 O4 92.42(10) . 3
O5 Cd1 O4 91.42(10) . 3
O4 Cd1 O4 78.16(11) . 3
O3 Cd1 O21 95.52(13) . .
O7 Cd1 O21 92.49(13) . .
O5 Cd1 O21 82.68(13) . .
O4 Cd1 O21 87.70(13) . .
O4 Cd1 O21 164.15(14) 3 .
C63 S2 C23 91.2(2) . .
C56 S3 C24 91.3(2) . .
C10 O3 Cd1 118.0(3) . .
C19 O4 Cd1 113.6(2) . .
C19 O4 Cd1 126.4(2) . 3
Cd1 O4 Cd1 101.84(11) . 3
C15 O5 Cd1 128.1(3) . .
C50 O7 Cd1 127.3(3) . .
C10 C9 C15 124.1(3) . .
C10 C9 C36 104.5(3) . .
C15 C9 C36 131.4(4) . .
O3 C10 N14 122.3(4) . .
O3 C10 C9 131.7(4) . .
N14 C10 C9 105.9(3) . .
C33 N11 N12 105.3(3) . .
C19 N12 N11 111.3(3) . .
C19 N12 C26 129.2(4) . .
N11 N12 C26 119.5(4) . .
C36 N13 N14 105.6(3) . .
C10 N14 N13 111.6(3) . .
C10 N14 C20 128.2(3) . .
N13 N14 C20 119.5(3) . .
O5 C15 C9 121.9(4) . .
O5 C15 C23 115.7(4) . .
C9 C15 C23 122.4(3) . .
C38 C16 C40 119.3(4) . .
C38 C16 H16 120.4 . .
C40 C16 H16 120.4 . .
C65 C17 C51 120.8(5) . .
C65 C17 Cl1 120.3(4) . .
C51 C17 Cl1 118.9(4) . .
C42 O18 C72 120.1(5) . .
O4 C19 N12 122.9(4) . .
O4 C19 C27 130.3(4) . .
N12 C19 C27 106.7(4) . .
C40 C20 C34 119.4(4) . .
C40 C20 N14 119.6(4) . .
C34 C20 N14 121.0(4) . .
C42 O21 Cd1 135.8(4) . .
C23 C22 C48 112.3(4) . .
C23 C22 H22 123.9 . .
C48 C22 H22 123.9 . .
C22 C23 C15 130.6(4) . .
C22 C23 S2 111.3(3) . .
C15 C23 S2 117.9(3) . .
C47 C24 C50 130.5(4) . .
C47 C24 S3 112.3(3) . .
C50 C24 S3 117.0(3) . .
C68 C25 C29 119.3(4) . .
C68 C25 C36 119.8(4) . .
C29 C25 C36 120.8(4) . .
C46 C26 C44 120.0(5) . .
C46 C26 N12 121.2(4) . .
C44 C26 N12 118.8(4) . .
C19 C27 C33 104.3(4) . .
C19 C27 C50 122.2(4) . .
C33 C27 C50 133.4(4) . .
C38 C28 C34 119.8(4) . .
C38 C28 H28 120.1 . .
C34 C28 H28 120.1 . .
C49 C29 C25 119.7(5) . .
C49 C29 H29 120.2 . .
C25 C29 H29 120.2 . .
C70 C30 C31 120.1(5) . .
C70 C30 H30 119.9 . .
C31 C30 H30 119.9 . .
C32 C31 C30 119.1(4) . .
C32 C31 C33 120.9(4) . .
C30 C31 C33 120.0(4) . .
C41 C32 C31 120.4(5) . .
C41 C32 H32 119.8 . .
C31 C32 H32 119.8 . .
N11 C33 C27 112.2(4) . .
N11 C33 C31 119.2(4) . .
C27 C33 C31 128.5(4) . .
C28 C34 C20 119.8(4) . .
C28 C34 H34 120.1 . .
C20 C34 H34 120.1 . .
N13 C36 C9 112.3(3) . .
N13 C36 C25 119.2(3) . .
C9 C36 C25 128.2(4) . .
C56 C37 C47 114.5(4) . .
C56 C37 H37 122.8 . .
C47 C37 H37 122.8 . .
C16 C38 C28 121.0(4) . .
C16 C38 Cl2 119.7(4) . .
C28 C38 Cl2 119.3(4) . .
C16 C40 C20 120.6(4) . .
C16 C40 H40 119.7 . .
C20 C40 H40 119.7 . .
C71 C41 C32 120.3(6) . .
C71 C41 H41 119.8 . .
C32 C41 H41 119.8 . .
O21 C42 O18 122.1(7) . .
O21 C42 C60 125.3(7) . .
O18 C42 C60 112.6(4) . .
C65 C44 C26 119.4(5) . .
C65 C44 H44 120.3 . .
C26 C44 H44 120.3 . .
C51 C46 C26 119.6(5) . .
C51 C46 H46 120.2 . .
C26 C46 H46 120.2 . .
C37 C47 C24 108.1(4) . .
C37 C47 H47 126.0 . .
C24 C47 H47 126.0 . .
C63 C48 C22 112.2(4) . .
C63 C48 H48 123.9 . .
C22 C48 H48 123.9 . .
C54 C49 C29 120.3(5) . .
C54 C49 H49 119.8 . .
C29 C49 H49 119.8 . .
O7 C50 C27 122.4(4) . .
O7 C50 C24 115.8(4) . .
C27 C50 C24 121.8(4) . .
C17 C51 C46 119.8(5) . .
C17 C51 H51 120.1 . .
C46 C51 H51 120.1 . .
C54 C53 C68 119.7(5) . .
C54 C53 H53 120.2 . .
C68 C53 H53 120.2 . .
C49 C54 C53 120.4(5) . .
C49 C54 H54 119.8 . .
C53 C54 H54 119.8 . .
C37 C56 S3 113.7(4) . .
C37 C56 H56 123.2 . .
S3 C56 H56 123.2 . .
C42 C60 H60A 109.5 . .
C42 C60 H60B 109.5 . .
H60A C60 H60B 109.5 . .
C42 C60 H60C 109.5 . .
H60A C60 H60C 109.5 . .
H60B C60 H60C 109.5 . .
C48 C63 S2 113.1(4) . .
C48 C63 H63 123.5 . .
S2 C63 H63 123.5 . .
C17 C65 C44 120.4(5) . .
C17 C65 H65 119.8 . .
C44 C65 H65 119.8 . .
C25 C68 C53 120.6(5) . .
C25 C68 H68 119.7 . .
C53 C68 H68 119.7 . .
C71 C70 C30 120.0(5) . .
C71 C70 H70 120.0 . .
C30 C70 H70 120.0 . .
C41 C71 C70 119.9(6) . .
C41 C71 H71 120.1 . .
C70 C71 H71 120.1 . .
O18 C72 C73 106.1(5) . .
O18 C72 H72A 110.5 . .
C73 C72 H72A 110.5 . .
O18 C72 H72B 110.5 . .
C73 C72 H72B 110.5 . .
H72A C72 H72B 108.7 . .
C72 C73 H73A 109.5 . .
C72 C73 H73B 109.5 . .
H73A C73 H73B 109.5 . .
C72 C73 H73C 109.5 . .
H73A C73 H73C 109.5 . .
H73B C73 H73C 109.5 . .

loop_
_geom_bond_atom_site_label_1
_geom_bond_atom_site_label_2
_geom_bond_distance
_geom_bond_site_symmetry_2
Cd1 O3 2.189(3) .
Cd1 O7 2.227(3) .
Cd1 O5 2.228(3) .
Cd1 O4 2.269(3) .
Cd1 O4 2.300(3) 3
Cd1 O21 2.400(4) .
S2 C63 1.694(5) .
S2 C23 1.724(4) .
S3 C56 1.681(5) .
S3 C24 1.720(5) .
Cl1 C17 1.744(5) .
Cl2 C38 1.747(5) .
O3 C10 1.273(4) .
O4 C19 1.293(5) .
O4 Cd1 2.300(3) 3
O5 C15 1.269(4) .
O7 C50 1.260(5) .
C9 C10 1.416(5) .
C9 C15 1.431(5) .
C9 C36 1.439(5) .
C10 N14 1.380(5) .
N11 C33 1.324(5) .
N11 N12 1.397(5) .
N12 C19 1.367(5) .
N12 C26 1.420(5) .
N13 C36 1.312(5) .
N13 N14 1.395(4) .
N14 C20 1.417(5) .
C15 C23 1.460(6) .
C16 C38 1.376(6) .
C16 C40 1.380(6) .
C16 H16 0.9500 .
C17 C65 1.364(7) .
C17 C51 1.380(7) .
O18 C42 1.321(7) .
O18 C72 1.477(7) .
C19 C27 1.414(6) .
C20 C40 1.388(5) .
C20 C34 1.393(5) .
O21 C42 1.216(6) .
C22 C23 1.362(5) .
C22 C48 1.419(6) .
C22 H22 0.9500 .
C24 C47 1.428(5) .
C24 C50 1.470(6) .
C25 C68 1.366(6) .
C25 C29 1.393(6) .
C25 C36 1.489(5) .
C26 C46 1.390(6) .
C26 C44 1.392(6) .
C27 C33 1.426(6) .
C27 C50 1.435(6) .
C28 C38 1.377(6) .
C28 C34 1.383(6) .
C28 H28 0.9500 .
C29 C49 1.389(7) .
C29 H29 0.9500 .
C30 C70 1.383(7) .
C30 C31 1.390(6) .
C30 H30 0.9500 .
C31 C32 1.382(6) .
C31 C33 1.485(6) .
C32 C41 1.377(7) .
C32 H32 0.9500 .
C34 H34 0.9500 .
C37 C56 1.343(7) .
C37 C47 1.428(6) .
C37 H37 0.9500 .
C40 H40 0.9500 .
C41 C71 1.376(8) .
C41 H41 0.9500 .
C42 C60 1.496(8) .
C44 C65 1.390(7) .
C44 H44 0.9500 .
C46 C51 1.388(6) .
C46 H46 0.9500 .
C47 H47 0.9500 .
C48 C63 1.345(7) .
C48 H48 0.9500 .
C49 C54 1.360(8) .
C49 H49 0.9500 .
C51 H51 0.9500 .
C53 C54 1.374(8) .
C53 C68 1.391(6) .
C53 H53 0.9500 .
C54 H54 0.9500 .
C56 H56 0.9500 .
C60 H60A 0.9800 .
C60 H60B 0.9800 .
C60 H60C 0.9800 .
C63 H63 0.9500 .
C65 H65 0.9500 .
C68 H68 0.9500 .
C70 C71 1.378(8) .
C70 H70 0.9500 .
C71 H71 0.9500 .
C72 C73 1.510(9) .
C72 H72A 0.9900 .
C72 H72B 0.9900 .
C73 H73A 0.9800 .
C73 H73B 0.9800 .
C73 H73C 0.9800 .

loop_
_geom_torsion_atom_site_label_1
_geom_torsion_atom_site_label_2
_geom_torsion_atom_site_label_3
_geom_torsion_atom_site_label_4
_geom_torsion
_geom_torsion_site_symmetry_1
_geom_torsion_site_symmetry_2
_geom_torsion_site_symmetry_3
_geom_torsion_site_symmetry_4
O7 Cd1 O3 C10 141.4(3) . . . .
O5 Cd1 O3 C10 -34.1(3) . . . .
O4 Cd1 O3 C10 -107.8(15) . . . .
O4 Cd1 O3 C10 -124.6(3) 3 . . .
O21 Cd1 O3 C10 47.9(3) . . . .
O3 Cd1 O4 C19 -155.9(15) . . . .
O7 Cd1 O4 C19 -44.5(2) . . . .
O5 Cd1 O4 C19 130.8(3) . . . .
O4 Cd1 O4 C19 -138.9(3) 3 . . .
O21 Cd1 O4 C19 48.3(3) . . . .
O3 Cd1 O4 Cd1 -17.0(16) . . . 3
O7 Cd1 O4 Cd1 94.33(11) . . . 3
O5 Cd1 O4 Cd1 -90.37(11) . . . 3
O4 Cd1 O4 Cd1 0.0 3 . . 3
O21 Cd1 O4 Cd1 -172.81(14) . . . 3
O3 Cd1 O5 C15 23.5(3) . . . .
O7 Cd1 O5 C15 -107.0(10) . . . .
O4 Cd1 O5 C15 -159.9(3) . . . .
O4 Cd1 O5 C15 121.9(3) 3 . . .
O21 Cd1 O5 C15 -72.9(3) . . . .
O3 Cd1 O7 C50 -153.5(3) . . . .
O5 Cd1 O7 C50 -23.7(12) . . . .
O4 Cd1 O7 C50 29.8(3) . . . .
O4 Cd1 O7 C50 107.4(3) 3 . . .
O21 Cd1 O7 C50 -57.5(3) . . . .
Cd1 O3 C10 N14 -150.7(3) . . . .
Cd1 O3 C10 C9 30.5(6) . . . .
C15 C9 C10 O3 3.1(7) . . . .
C36 C9 C10 O3 -178.9(4) . . . .
C15 C9 C10 N14 -175.9(4) . . . .
C36 C9 C10 N14 2.1(4) . . . .
C33 N11 N12 C19 1.8(4) . . . .
C33 N11 N12 C26 -175.5(3) . . . .
O3 C10 N14 N13 177.7(3) . . . .
C9 C10 N14 N13 -3.1(4) . . . .
O3 C10 N14 C20 7.2(6) . . . .
C9 C10 N14 C20 -173.6(4) . . . .
C36 N13 N14 C10 2.9(4) . . . .
C36 N13 N14 C20 174.3(3) . . . .
Cd1 O5 C15 C9 -2.1(6) . . . .
Cd1 O5 C15 C23 177.0(3) . . . .
C10 C9 C15 O5 -19.8(6) . . . .
C36 C9 C15 O5 162.8(4) . . . .
C10 C9 C15 C23 161.2(4) . . . .
C36 C9 C15 C23 -16.2(7) . . . .
Cd1 O4 C19 N12 -142.6(3) . . . .
Cd1 O4 C19 N12 90.5(4) 3 . . .
Cd1 O4 C19 C27 39.1(5) . . . .
Cd1 O4 C19 C27 -87.8(5) 3 . . .
N11 N12 C19 O4 178.1(3) . . . .
C26 N12 C19 O4 -4.9(6) . . . .
N11 N12 C19 C27 -3.2(4) . . . .
C26 N12 C19 C27 173.7(4) . . . .
C10 N14 C20 C40 154.7(4) . . . .
N13 N14 C20 C40 -15.2(5) . . . .
C10 N14 C20 C34 -25.3(6) . . . .
N13 N14 C20 C34 164.9(4) . . . .
O3 Cd1 O21 C42 -24.3(7) . . . .
O7 Cd1 O21 C42 -124.5(7) . . . .
O5 Cd1 O21 C42 58.8(7) . . . .
O4 Cd1 O21 C42 154.3(7) . . . .
O4 Cd1 O21 C42 127.6(7) 3 . . .
C48 C22 C23 C15 -175.8(4) . . . .
C48 C22 C23 S2 -1.4(5) . . . .
O5 C15 C23 C22 142.7(4) . . . .
C9 C15 C23 C22 -38.2(7) . . . .
O5 C15 C23 S2 -31.3(5) . . . .
C9 C15 C23 S2 147.8(3) . . . .
C63 S2 C23 C22 2.2(3) . . . .
C63 S2 C23 C15 177.3(3) . . . .
C56 S3 C24 C47 2.9(3) . . . .
C56 S3 C24 C50 178.7(3) . . . .
C19 N12 C26 C46 20.3(6) . . . .
N11 N12 C26 C46 -162.9(4) . . . .
C19 N12 C26 C44 -159.2(4) . . . .
N11 N12 C26 C44 17.6(5) . . . .
O4 C19 C27 C33 -178.3(4) . . . .
N12 C19 C27 C33 3.2(4) . . . .
O4 C19 C27 C50 5.3(6) . . . .
N12 C19 C27 C50 -173.2(3) . . . .
C68 C25 C29 C49 0.9(7) . . . .
C36 C25 C29 C49 -178.2(4) . . . .
C70 C30 C31 C32 4.6(7) . . . .
C70 C30 C31 C33 -172.9(4) . . . .
C30 C31 C32 C41 -3.8(7) . . . .
C33 C31 C32 C41 173.8(4) . . . .
N12 N11 C33 C27 0.4(4) . . . .
N12 N11 C33 C31 -175.6(3) . . . .
C19 C27 C33 N11 -2.3(4) . . . .
C50 C27 C33 N11 173.6(4) . . . .
C19 C27 C33 C31 173.2(4) . . . .
C50 C27 C33 C31 -10.9(7) . . . .
C32 C31 C33 N11 140.2(4) . . . .
C30 C31 C33 N11 -42.3(5) . . . .
C32 C31 C33 C27 -35.0(6) . . . .
C30 C31 C33 C27 142.5(4) . . . .
C38 C28 C34 C20 1.6(7) . . . .
C40 C20 C34 C28 -0.8(6) . . . .
N14 C20 C34 C28 179.1(4) . . . .
N14 N13 C36 C9 -1.4(4) . . . .
N14 N13 C36 C25 -175.9(3) . . . .
C10 C9 C36 N13 -0.5(5) . . . .
C15 C9 C36 N13 177.3(4) . . . .
C10 C9 C36 C25 173.4(4) . . . .
C15 C9 C36 C25 -8.8(7) . . . .
C68 C25 C36 N13 111.2(5) . . . .
C29 C25 C36 N13 -69.7(5) . . . .
C68 C25 C36 C9 -62.3(6) . . . .
C29 C25 C36 C9 116.8(5) . . . .
C40 C16 C38 C28 -0.6(7) . . . .
C40 C16 C38 Cl2 179.9(3) . . . .
C34 C28 C38 C16 -0.9(7) . . . .
C34 C28 C38 Cl2 178.6(3) . . . .
C38 C16 C40 C20 1.4(6) . . . .
C34 C20 C40 C16 -0.7(6) . . . .
N14 C20 C40 C16 179.4(4) . . . .
C31 C32 C41 C71 0.8(7) . . . .
Cd1 O21 C42 O18 -114.9(6) . . . .
Cd1 O21 C42 C60 64.7(8) . . . .
C72 O18 C42 O21 0.6(7) . . . .
C72 O18 C42 C60 -178.9(4) . . . .
C46 C26 C44 C65 -0.7(7) . . . .
N12 C26 C44 C65 178.8(4) . . . .
C44 C26 C46 C51 1.4(7) . . . .
N12 C26 C46 C51 -178.1(4) . . . .
C56 C37 C47 C24 1.3(6) . . . .
C50 C24 C47 C37 -177.9(4) . . . .
S3 C24 C47 C37 -2.9(4) . . . .
C23 C22 C48 C63 -0.3(6) . . . .
C25 C29 C49 C54 -1.7(8) . . . .
Cd1 O7 C50 C27 0.1(6) . . . .
Cd1 O7 C50 C24 -178.3(2) . . . .
C19 C27 C50 O7 -29.6(6) . . . .
C33 C27 C50 O7 155.1(4) . . . .
C19 C27 C50 C24 148.7(4) . . . .
C33 C27 C50 C24 -26.6(7) . . . .
C47 C24 C50 O7 156.9(4) . . . .
S3 C24 C50 O7 -18.0(5) . . . .
C47 C24 C50 C27 -21.6(7) . . . .
S3 C24 C50 C27 163.6(3) . . . .
C65 C17 C51 C46 0.0(7) . . . .
Cl1 C17 C51 C46 -179.4(3) . . . .
C26 C46 C51 C17 -1.0(7) . . . .
C29 C49 C54 C53 1.0(9) . . . .
C68 C53 C54 C49 0.5(9) . . . .
C47 C37 C56 S3 0.9(6) . . . .
C24 S3 C56 C37 -2.2(4) . . . .
C22 C48 C63 S2 2.0(5) . . . .
C23 S2 C63 C48 -2.4(4) . . . .
C51 C17 C65 C44 0.7(7) . . . .
Cl1 C17 C65 C44 -179.9(4) . . . .
C26 C44 C65 C17 -0.3(7) . . . .
C29 C25 C68 C53 0.6(7) . . . .
C36 C25 C68 C53 179.7(4) . . . .
C54 C53 C68 C25 -1.3(8) . . . .
C31 C30 C70 C71 -2.6(7) . . . .
C32 C41 C71 C70 1.3(8) . . . .
C30 C70 C71 C41 -0.4(8) . . . .
C42 O18 C72 C73 172.3(5) . . . .
